data_1534126
loop_
_publ_author_name
'Huang, Zheng'
'Askari, Mohammad S.'
'Esguerra, Kenneth Virgel N.'
'Dai, Tian-Yang'
'Kwon, Ohhyeon'
'Ottenwaelder, Xavier'
'Lumb, Jean-Philip'

_publ_section_title
;
 A bio-inspired synthesis of oxindoles by catalytic aerobic dual C--H
 functionalization of phenols
;
_journal_issue 1
_journal_name_full 'Chem. Sci.'
_journal_page_first 358
_journal_paper_doi 10.1039/C5SC02395E
_journal_volume 7
_journal_year 2016
_chemical_formula_moiety 'C16 H13 N O3'
_chemical_formula_sum 'C16 H13 N O3'
_chemical_formula_weight 267.27
_chemical_name_systematic
; 
 ? 
;
_space_group_crystal_system orthorhombic
_space_group_IT_number 61
_space_group_name_Hall '-P 2ac 2ab'
_space_group_name_H-M_alt 'P b c a'
_symmetry_space_group_name_Hall '-P 2ac 2ab'
_symmetry_space_group_name_H-M 'P b c a'
_atom_sites_solution_hydrogens geom
_audit_creation_method SHELXL-2013
_audit_update_record
;
2015-06-11 deposited with the CCDC.
2015-10-06 downloaded from the CCDC.
;
_cell_angle_alpha 90
_cell_angle_beta 90
_cell_angle_gamma 90
_cell_formula_units_Z 8
_cell_length_a 7.2317(5)
_cell_length_b 11.2958(7)
_cell_length_c 32.232(2)
_cell_measurement_reflns_used 9150
_cell_measurement_temperature 150(2)
_cell_measurement_theta_max 27.47
_cell_measurement_theta_min 2.53
_cell_volume 2633.0(3)
_computing_cell_refinement 'Bruker SAINT'
_computing_data_collection 'Bruker APEX2'
_computing_data_reduction 'Bruker SAINT'
_computing_molecular_graphics 'Bruker SHELXTL'
_computing_publication_material 'Bruker SHELXTL'
_computing_structure_refinement 'SHELXL-2013 (Sheldrick, 2013)'
_computing_structure_solution 'SHELXS-97 (Sheldrick, 2008)'
_diffrn_ambient_temperature 150(2)
_diffrn_measured_fraction_theta_full 1.000
_diffrn_measured_fraction_theta_max 0.999
_diffrn_measurement_device_type 'Bruker APEX-II CCD'
_diffrn_measurement_method '\f and \w scans'
_diffrn_radiation_type MoK\a
_diffrn_radiation_wavelength 0.71073
_diffrn_reflns_av_R_equivalents 0.0280
_diffrn_reflns_av_unetI/netI 0.0151
_diffrn_reflns_laue_measured_fraction_full 1.000
_diffrn_reflns_laue_measured_fraction_max 0.999
_diffrn_reflns_limit_h_max 9
_diffrn_reflns_limit_h_min -9
_diffrn_reflns_limit_k_max 14
_diffrn_reflns_limit_k_min -14
_diffrn_reflns_limit_l_max 41
_diffrn_reflns_limit_l_min -41
_diffrn_reflns_number 28779
_diffrn_reflns_point_group_measured_fraction_full 1.000
_diffrn_reflns_point_group_measured_fraction_max 0.999
_diffrn_reflns_theta_full 25.242
_diffrn_reflns_theta_max 27.551
_diffrn_reflns_theta_min 1.263
_exptl_absorpt_coefficient_mu 0.094
_exptl_absorpt_correction_T_max 0.7456
_exptl_absorpt_correction_T_min 0.7272
_exptl_absorpt_correction_type multi-scan
_exptl_absorpt_process_details 'SADABS-2012/1 - Bruker AXS'
_exptl_crystal_colour red
_exptl_crystal_density_diffrn 1.348
_exptl_crystal_description rhomb
_exptl_crystal_F_000 1120
_exptl_crystal_size_max 0.537
_exptl_crystal_size_mid 0.334
_exptl_crystal_size_min 0.286
_refine_diff_density_max 0.312
_refine_diff_density_min -0.188
_refine_diff_density_rms 0.038
_refine_ls_extinction_method none
_refine_ls_goodness_of_fit_ref 1.027
_refine_ls_hydrogen_treatment constr
_refine_ls_matrix_type full
_refine_ls_number_parameters 183
_refine_ls_number_reflns 3046
_refine_ls_number_restraints 0
_refine_ls_restrained_S_all 1.027
_refine_ls_R_factor_all 0.0437
_refine_ls_R_factor_gt 0.0371
_refine_ls_shift/su_max 0.000
_refine_ls_shift/su_mean 0.000
_refine_ls_structure_factor_coef Fsqd
_refine_ls_weighting_details
; 
 w=1/[\s^2^(Fo^2^)+(0.0487P)^2^+0.9530P] 
 where P=(Fo^2^+2Fc^2^)/3 
;
_refine_ls_weighting_scheme calc
_refine_ls_wR_factor_gt 0.0943
_refine_ls_wR_factor_ref 0.0990
_reflns_Friedel_coverage 0.000
_reflns_number_gt 2637
_reflns_number_total 3046
_reflns_threshold_expression 'I > 2\s(I)'
_cod_data_source_file c5sc02395e3.cif
_cod_data_source_block mo_zheng1_0m
_cod_depositor_comments 'Adding full bibliography for 1534126--1534130.cif.'
_cod_database_code 1534126
_shelx_space_group_comment
; 
The symmetry employed for this shelxl refinement is uniquely defined 
by the following loop, which should always be used as a source of 
symmetry information in preference to the above space-group names. 
They are only intended as comments. 
;
_shelx_estimated_absorpt_t_min 0.951
_shelx_estimated_absorpt_t_max 0.974
_shelxl_version_number 2013-2

loop_
_space_group_symop_operation_xyz
'x, y, z'
'x+1/2, -y+1/2, -z'
'-x, y+1/2, -z+1/2'
'-x+1/2, -y, z+1/2'
'-x, -y, -z'
'-x-1/2, y-1/2, z'
'x, -y-1/2, z-1/2'
'x-1/2, y, -z-1/2'

loop_
_atom_site_label
_atom_site_type_symbol
_atom_site_fract_x
_atom_site_fract_y
_atom_site_fract_z
_atom_site_U_iso_or_equiv
_atom_site_adp_type
_atom_site_occupancy
_atom_site_site_symmetry_order
_atom_site_calc_flag
_atom_site_refinement_flags_posn
_atom_site_refinement_flags_adp
O1 O 0.26118(14) 0.83692(9) 0.46230(3) 0.0381(2) Uani 1 1 d . .
O2 O 0.15718(13) 0.84781(9) 0.38131(3) 0.0365(2) Uani 1 1 d . .
O3 O 0.83849(15) 0.41022(9) 0.36831(3) 0.0404(3) Uani 1 1 d . .
N1 N 0.61742(13) 0.55217(8) 0.35455(3) 0.0211(2) Uani 1 1 d . .
C1 C 0.33914(16) 0.77328(10) 0.43742(4) 0.0235(2) Uani 1 1 d . .
C2 C 0.28016(15) 0.77910(10) 0.39087(4) 0.0235(2) Uani 1 1 d . .
C3 C 0.37286(15) 0.70152(10) 0.36221(3) 0.0222(2) Uani 1 1 d . .
H3 H 0.3388 0.7002 0.3338 0.027 Uiso 1 1 calc R U
C4 C 0.50880(15) 0.63077(9) 0.37646(3) 0.0186(2) Uani 1 1 d . .
C5 C 0.56767(15) 0.62510(9) 0.42015(3) 0.0190(2) Uani 1 1 d . .
C6 C 0.48679(16) 0.69160(10) 0.44928(3) 0.0222(2) Uani 1 1 d . .
H6 H 0.5249 0.6858 0.4774 0.027 Uiso 1 1 calc R U
C7 C 0.73788(17) 0.48843(10) 0.38019(4) 0.0253(2) Uani 1 1 d . .
C8 C 0.72563(16) 0.53935(9) 0.42405(3) 0.0216(2) Uani 1 1 d . .
C9 C 0.69084(18) 0.44270(10) 0.45635(4) 0.0271(3) Uani 1 1 d . .
H9A H 0.6862 0.4783 0.4841 0.041 Uiso 1 1 calc R U
H9B H 0.7911 0.3844 0.4553 0.041 Uiso 1 1 calc R U
H9C H 0.5729 0.4035 0.4504 0.041 Uiso 1 1 calc R U
C10 C 0.90842(17) 0.60500(12) 0.43278(4) 0.0317(3) Uani 1 1 d . .
H10A H 0.9246 0.6686 0.4124 0.048 Uiso 1 1 calc R U
H10B H 1.0119 0.5493 0.4307 0.048 Uiso 1 1 calc R U
H10C H 0.9050 0.6388 0.4608 0.048 Uiso 1 1 calc R U
C11 C 0.61287(15) 0.54029(10) 0.31022(3) 0.0223(2) Uani 1 1 d . .
C12 C 0.65372(16) 0.63877(11) 0.28631(4) 0.0253(2) Uani 1 1 d . .
H12 H 0.6845 0.7119 0.2991 0.030 Uiso 1 1 calc R U
C13 C 0.64916(18) 0.62938(12) 0.24336(4) 0.0314(3) Uani 1 1 d . .
H13 H 0.6751 0.6967 0.2267 0.038 Uiso 1 1 calc R U
C14 C 0.60709(18) 0.52252(13) 0.22476(4) 0.0337(3) Uani 1 1 d . .
H14 H 0.6050 0.5162 0.1954 0.040 Uiso 1 1 calc R U
C15 C 0.56798(19) 0.42460(12) 0.24915(4) 0.0343(3) Uani 1 1 d . .
H15 H 0.5399 0.3511 0.2363 0.041 Uiso 1 1 calc R U
C16 C 0.56940(17) 0.43276(11) 0.29221(4) 0.0285(3) Uani 1 1 d . .
H16 H 0.5411 0.3658 0.3089 0.034 Uiso 1 1 calc R U

loop_
_atom_site_aniso_label
_atom_site_aniso_U_11
_atom_site_aniso_U_22
_atom_site_aniso_U_33
_atom_site_aniso_U_23
_atom_site_aniso_U_13
_atom_site_aniso_U_12
O1 0.0375(5) 0.0462(6) 0.0304(5) -0.0108(4) 0.0018(4) 0.0163(4)
O2 0.0339(5) 0.0428(5) 0.0329(5) 0.0032(4) -0.0008(4) 0.0183(4)
O3 0.0482(6) 0.0385(5) 0.0347(5) -0.0021(4) 0.0027(4) 0.0238(5)
N1 0.0228(5) 0.0202(4) 0.0202(5) -0.0001(4) 0.0019(4) 0.0020(4)
C1 0.0223(5) 0.0239(5) 0.0243(6) -0.0020(4) 0.0022(4) 0.0000(4)
C2 0.0206(5) 0.0244(5) 0.0254(5) 0.0024(4) 0.0007(4) 0.0017(4)
C3 0.0218(5) 0.0252(5) 0.0198(5) -0.0002(4) -0.0014(4) 0.0003(4)
C4 0.0190(5) 0.0170(5) 0.0198(5) -0.0004(4) 0.0019(4) -0.0032(4)
C5 0.0193(5) 0.0174(5) 0.0202(5) 0.0030(4) -0.0004(4) -0.0022(4)
C6 0.0246(5) 0.0233(5) 0.0188(5) 0.0010(4) -0.0010(4) 0.0005(4)
C7 0.0272(6) 0.0231(5) 0.0257(6) 0.0023(4) 0.0021(5) 0.0038(5)
C8 0.0221(5) 0.0194(5) 0.0234(5) 0.0022(4) -0.0004(4) 0.0026(4)
C9 0.0309(6) 0.0230(5) 0.0274(6) 0.0062(5) -0.0012(5) 0.0022(5)
C10 0.0222(6) 0.0316(6) 0.0412(7) 0.0014(5) -0.0005(5) -0.0012(5)
C11 0.0205(5) 0.0262(6) 0.0203(5) -0.0020(4) 0.0029(4) 0.0014(4)
C12 0.0256(6) 0.0260(6) 0.0244(6) -0.0004(5) 0.0033(4) 0.0011(5)
C13 0.0305(6) 0.0387(7) 0.0250(6) 0.0047(5) 0.0067(5) 0.0053(5)
C14 0.0282(6) 0.0521(8) 0.0208(6) -0.0066(5) 0.0036(5) 0.0050(6)
C15 0.0316(7) 0.0388(7) 0.0326(7) -0.0149(6) 0.0050(5) -0.0033(6)
C16 0.0282(6) 0.0269(6) 0.0305(6) -0.0043(5) 0.0062(5) -0.0026(5)

loop_
_atom_type_symbol
_atom_type_description
_atom_type_scat_dispersion_real
_atom_type_scat_dispersion_imag
_atom_type_scat_source
C C 0.0033 0.0016 'International Tables Vol C Tables 4.2.6.8 and 6.1.1.4'
H H 0.0000 0.0000 'International Tables Vol C Tables 4.2.6.8 and 6.1.1.4'
N N 0.0061 0.0033 'International Tables Vol C Tables 4.2.6.8 and 6.1.1.4'
O O 0.0106 0.0060 'International Tables Vol C Tables 4.2.6.8 and 6.1.1.4'

loop_
_geom_angle_atom_site_label_1
_geom_angle_atom_site_label_2
_geom_angle_atom_site_label_3
_geom_angle
C4 N1 C7 112.50(9)
C4 N1 C11 123.83(9)
C7 N1 C11 123.63(9)
O1 C1 C6 122.64(11)
O1 C1 C2 118.84(10)
C6 C1 C2 118.52(10)
O2 C2 C3 124.39(11)
O2 C2 C1 117.95(10)
C3 C2 C1 117.65(10)
C4 C3 C2 118.83(10)
C4 C3 H3 120.6
C2 C3 H3 120.6
C3 C4 N1 128.48(10)
C3 C4 C5 124.24(10)
N1 C4 C5 107.28(9)
C6 C5 C4 121.37(10)
C6 C5 C8 129.47(10)
C4 C5 C8 109.14(9)
C5 C6 C1 119.37(10)
C5 C6 H6 120.3
C1 C6 H6 120.3
O3 C7 N1 124.34(11)
O3 C7 C8 127.15(11)
N1 C7 C8 108.44(9)
C5 C8 C7 102.06(9)
C5 C8 C9 113.08(9)
C7 C8 C9 111.74(9)
C5 C8 C10 110.92(9)
C7 C8 C10 107.45(10)
C9 C8 C10 111.12(10)
C8 C9 H9A 109.5
C8 C9 H9B 109.5
H9A C9 H9B 109.5
C8 C9 H9C 109.5
H9A C9 H9C 109.5
H9B C9 H9C 109.5
C8 C10 H10A 109.5
C8 C10 H10B 109.5
H10A C10 H10B 109.5
C8 C10 H10C 109.5
H10A C10 H10C 109.5
H10B C10 H10C 109.5
C16 C11 C12 121.35(11)
C16 C11 N1 120.36(10)
C12 C11 N1 118.29(10)
C11 C12 C13 119.23(11)
C11 C12 H12 120.4
C13 C12 H12 120.4
C14 C13 C12 120.30(12)
C14 C13 H13 119.9
C12 C13 H13 119.9
C13 C14 C15 119.73(12)
C13 C14 H14 120.1
C15 C14 H14 120.1
C14 C15 C16 120.77(12)
C14 C15 H15 119.6
C16 C15 H15 119.6
C11 C16 C15 118.62(12)
C11 C16 H16 120.7
C15 C16 H16 120.7

loop_
_geom_bond_atom_site_label_1
_geom_bond_atom_site_label_2
_geom_bond_distance
O1 C1 1.2156(14)
O2 C2 1.2200(14)
O3 C7 1.2069(15)
N1 C4 1.3800(14)
N1 C7 1.4003(15)
N1 C11 1.4352(14)
C1 C6 1.4620(16)
C1 C2 1.5610(16)
C2 C3 1.4390(15)
C3 C4 1.3476(15)
C3 H3 0.9500
C4 C5 1.4724(15)
C5 C6 1.3371(15)
C5 C8 1.5030(15)
C6 H6 0.9500
C7 C8 1.5289(15)
C8 C9 1.5293(15)
C8 C10 1.5415(16)
C9 H9A 0.9800
C9 H9B 0.9800
C9 H9C 0.9800
C10 H10A 0.9800
C10 H10B 0.9800
C10 H10C 0.9800
C11 C16 1.3826(16)
C11 C12 1.3853(16)
C12 C13 1.3886(17)
C12 H12 0.9500
C13 C14 1.3818(19)
C13 H13 0.9500
C14 C15 1.386(2)
C14 H14 0.9500
C15 C16 1.3908(18)
C15 H15 0.9500
C16 H16 0.9500

loop_
_geom_torsion_atom_site_label_1
_geom_torsion_atom_site_label_2
_geom_torsion_atom_site_label_3
_geom_torsion_atom_site_label_4
_geom_torsion
O1 C1 C2 O2 -0.03(17)
C6 C1 C2 O2 -179.79(11)
O1 C1 C2 C3 -179.09(11)
C6 C1 C2 C3 1.15(15)
O2 C2 C3 C4 179.00(12)
C1 C2 C3 C4 -2.01(16)
C2 C3 C4 N1 -178.55(10)
C2 C3 C4 C5 1.42(17)
C7 N1 C4 C3 -176.48(11)
C11 N1 C4 C3 5.85(18)
C7 N1 C4 C5 3.54(12)
C11 N1 C4 C5 -174.13(9)
C3 C4 C5 C6 0.25(17)
N1 C4 C5 C6 -179.78(10)
C3 C4 C5 C8 -178.39(10)
N1 C4 C5 C8 1.58(12)
C4 C5 C6 C1 -1.14(16)
C8 C5 C6 C1 177.19(11)
O1 C1 C6 C5 -179.32(11)
C2 C1 C6 C5 0.43(16)
C4 N1 C7 O3 175.70(12)
C11 N1 C7 O3 -6.63(19)
C4 N1 C7 C8 -7.18(13)
C11 N1 C7 C8 170.50(10)
C6 C5 C8 C7 176.09(11)
C4 C5 C8 C7 -5.41(11)
C6 C5 C8 C9 55.91(16)
C4 C5 C8 C9 -125.60(10)
C6 C5 C8 C10 -69.70(15)
C4 C5 C8 C10 108.79(10)
O3 C7 C8 C5 -175.52(13)
N1 C7 C8 C5 7.45(12)
O3 C7 C8 C9 -54.40(17)
N1 C7 C8 C9 128.57(10)
O3 C7 C8 C10 67.74(16)
N1 C7 C8 C10 -109.29(11)
C4 N1 C11 C16 -121.03(12)
C7 N1 C11 C16 61.55(15)
C4 N1 C11 C12 59.23(15)
C7 N1 C11 C12 -118.19(12)
C16 C11 C12 C13 0.61(18)
N1 C11 C12 C13 -179.66(10)
C11 C12 C13 C14 -0.98(18)
C12 C13 C14 C15 0.48(19)
C13 C14 C15 C16 0.4(2)
C12 C11 C16 C15 0.26(18)
N1 C11 C16 C15 -179.47(11)
C14 C15 C16 C11 -0.78(19)
